data_9001101
loop_
_publ_author_name
'Bostrom, D.'

_publ_section_title
;
 Single-crystal X-ray diffraction studies of synthetic Ni-Mg olivine solid
 solutions
 Sample: XNi2+ = .75
;
_journal_name_full 'American Mineralogist'
_journal_page_first 965
_journal_page_last 972
_journal_volume 72
_journal_year 1987
_chemical_formula_sum 'Mg0.5 Ni1.5 O4 Si'
_chemical_name_mineral Olivine
_space_group_IT_number 62
_symmetry_space_group_name_Hall '-P 2c 2ab'
_symmetry_space_group_name_H-M 'P b n m'
_cell_angle_alpha 90
_cell_angle_beta 90
_cell_angle_gamma 90
_cell_length_a 4.7331
_cell_length_b 10.1565
_cell_length_c 5.9285
_cell_formula_units_Z 4
_cell_volume 284.993
_database_code_amcsd 0001123
_exptl_crystal_density_diffrn 4.481
_cod_original_formula_sum '(Mg.5 Ni1.5) Si O4'
_cod_database_code 9001101

loop_
_space_group_symop_operation_xyz
x,y,z
x,y,1/2-z
-x,-y,1/2+z
1/2+x,1/2-y,1/2+z
1/2-x,1/2+y,1/2-z
1/2-x,1/2+y,z
1/2+x,1/2-y,-z
-x,-y,-z

loop_
_atom_site_aniso_label
_atom_site_aniso_U_11
_atom_site_aniso_U_22
_atom_site_aniso_U_33
_atom_site_aniso_U_12
_atom_site_aniso_U_13
_atom_site_aniso_U_23
Mg1 0.02633 0.04860 0.04950 -0.00097 -0.00455 -0.00702
Ni1 0.02633 0.04860 0.04950 -0.00097 -0.00455 -0.00702
Mg2 0.03257 0.03606 0.06107 0.00146 0.00000 0.00000
Ni2 0.03257 0.03606 0.06107 0.00146 0.00000 0.00000
Si 0.01816 0.03919 0.05164 0.00000 0.00000 0.00000
O1 0.02406 0.05330 0.06873 -0.00049 0.00000 0.00000
O2 0.03643 0.03763 0.07567 -0.00463 0.00000 0.00000
O3 0.04301 0.05644 0.05680 0.00341 0.00213 0.00519

loop_
_atom_site_label
_atom_site_fract_x
_atom_site_fract_y
_atom_site_fract_z
_atom_site_occupancy
Mg1 0.00000 0.00000 0.00000 0.06600
Ni1 0.00000 0.00000 0.00000 0.93400
Mg2 0.99160 0.27430 0.25000 0.43400
Ni2 0.99160 0.27430 0.25000 0.56600
Si 0.42650 0.09380 0.25000 1.00000
O1 0.76780 0.09340 0.25000 1.00000
O2 0.21820 0.44520 0.25000 1.00000
O3 0.27480 0.16290 0.03110 1.00000

loop_
_cod_related_entry_id
_cod_related_entry_database
_cod_related_entry_code
1 AMCSD 0001123
